data_7016702
loop_
_publ_author_name
'Gamelas, Carla A.'
'Bandeira, Nuno A. G.'
'Pereira, Cl\'audia C L'
'Calhorda, Maria Jos\'e'
'Herdtweck, Eberhardt'
'Machuqueiro, Miguel'
'Rom\~ao, Carlos C'
'Veiros, Lu\'is F'

_publ_section_title
;
 Indenyl ring slippage in crown thioether complexes [IndMo(CO)(2)L](+)
 and C-S activation of trithiacyclononane: Experimental and theoretical
 studies.
;
_journal_issue 40
_journal_name_full 'Dalton transactions (Cambridge, England : 2003)'
_journal_page_first 10513
_journal_page_last 10525
_journal_paper_doi 10.1039/c1dt10607d
_journal_volume 40
_journal_year 2011
_chemical_formula_moiety 'C13 H17 Mo O2 S3, B F4'
_chemical_formula_sum 'C13 H17 B F4 Mo O2 S3'
_chemical_formula_weight 484.23
_chemical_name_systematic ?
_space_group_IT_number 14
_symmetry_cell_setting monoclinic
_symmetry_space_group_name_Hall '-P 2ybc'
_symmetry_space_group_name_H-M 'P 1 21/c 1'
_atom_sites_solution_hydrogens difmap
_atom_sites_solution_primary direct
_atom_sites_solution_secondary difmap
_cell_angle_alpha 90
_cell_angle_beta 96.1375(3)
_cell_angle_gamma 90
_cell_formula_units_Z 4
_cell_length_a 8.0141(1)
_cell_length_b 8.5400(1)
_cell_length_c 25.5652(3)
_cell_measurement_reflns_used 3414
_cell_measurement_temperature 173(1)
_cell_measurement_theta_max 25.36
_cell_measurement_theta_min 2.52
_cell_volume 1739.66(4)
_computing_cell_refinement 'DENZO (Nonius, 2001b)'
_computing_data_collection 'Kappa-CCD Control Software (Nonius, 2001a)'
_computing_data_reduction 'DENZO (Nonius, 2001b)'
_computing_molecular_graphics 'PLATON (Spek, 2001)'
_computing_publication_material 'PLATON (Spek, 2001)'
_computing_structure_refinement 'SHELXL97 (Sheldrick, 1998)'
_computing_structure_solution 'SIR92 (Altomare, 1994)'
_diffrn_ambient_temperature 173(1)
_diffrn_detector ' CCD plate '
_diffrn_detector_area_resol_mean 18
_diffrn_measured_fraction_theta_full 0.997
_diffrn_measured_fraction_theta_max 0.997
_diffrn_measurement_device ' \k-geometry diffractometer '
_diffrn_measurement_device_type ' Nonius \k-CCD diffractometer'
_diffrn_measurement_method ' phi- and omega-rotation '
_diffrn_radiation_monochromator graphite
_diffrn_radiation_source 'NONIUS FR 591 rotating anode'
_diffrn_radiation_type 'Mo K\a'
_diffrn_radiation_wavelength 0.71073
_diffrn_reflns_av_R_equivalents 0.024
_diffrn_reflns_av_sigmaI/netI 0.0173
_diffrn_reflns_limit_h_max 9
_diffrn_reflns_limit_h_min -9
_diffrn_reflns_limit_k_max 10
_diffrn_reflns_limit_k_min -10
_diffrn_reflns_limit_l_max 30
_diffrn_reflns_limit_l_min -30
_diffrn_reflns_number 27903
_diffrn_reflns_theta_full 25.36
_diffrn_reflns_theta_max 25.36
_diffrn_reflns_theta_min 2.52
_diffrn_standards_decay_% 0
_exptl_absorpt_coefficient_mu 1.157
_exptl_absorpt_correction_T_max 0.966
_exptl_absorpt_correction_T_min 0.846
_exptl_absorpt_correction_type multi-scan
_exptl_absorpt_process_details '(applied during the scaling procedure; Nonius, 2001b)'
_exptl_crystal_colour orange
_exptl_crystal_density_diffrn 1.849
_exptl_crystal_density_meas ?
_exptl_crystal_density_method none
_exptl_crystal_description fragment
_exptl_crystal_F_000 968
_exptl_crystal_size_max 0.56
_exptl_crystal_size_mid 0.38
_exptl_crystal_size_min 0.38
_refine_diff_density_max 0.562
_refine_diff_density_min -0.430
_refine_diff_density_rms 0.053
_refine_ls_goodness_of_fit_ref 1.036
_refine_ls_hydrogen_treatment refall
_refine_ls_matrix_type full
_refine_ls_number_parameters 285
_refine_ls_number_reflns 3183
_refine_ls_number_restraints 0
_refine_ls_restrained_S_all 1.036
_refine_ls_R_factor_all 0.0210
_refine_ls_R_factor_gt 0.0192
_refine_ls_shift/su_max 0.000
_refine_ls_shift/su_mean 0.000
_refine_ls_structure_factor_coef Fsqd
_refine_ls_weighting_details 'w=1/[\s^2^(Fo^2^)+(Fo^2^)+(0.0170P)^2^+1.8164P] where P=(Fo^2^+2Fc^2^)/3'
_refine_ls_weighting_scheme sigma
_refine_ls_wR_factor_gt 0.0448
_refine_ls_wR_factor_ref 0.0456
_reflns_number_gt 3008
_reflns_number_total 3183
_reflns_threshold_expression I>2\s(I)
_cod_data_source_file c1dt10607d.txt
_cod_data_source_block Compound_5
_cod_depositor_comments
;
The following automatic conversions were performed:

'_symmetry_cell_setting' value 'Monoclinic' changed to 'monoclinic'
according to /home/saulius/struct/CIF-dictionaries/cif_core.dic
dictionary named 'cif_core.dic' version 2.4.1 from 2010-06-29.

Automatic conversion script
Id: cif_fix_values 1715 2011-07-08 13:25:40Z adriana 

The following automatic conversions were performed:

'_exptl_crystal_density_meas' value 'none' was changed to '?' - the
value is perceived as not measured.

Automatic conversion script
Id: cif_fix_values 3008 2015-01-20 13:52:24Z robertas 
;
_cod_original_sg_symbol_H-M 'P 21/c'
_cod_database_code 7016702

loop_
_symmetry_equiv_pos_as_xyz
x,y,z
-x,1/2+y,1/2-z
-x,-y,-z
x,1/2-y,1/2+z

loop_
_atom_site_aniso_label
_atom_site_aniso_U_11
_atom_site_aniso_U_22
_atom_site_aniso_U_33
_atom_site_aniso_U_23
_atom_site_aniso_U_13
_atom_site_aniso_U_12
Mo 0.0135(1) 0.0167(1) 0.0157(1) -0.0009(1) 0.0036(1) -0.0001(1)
S1 0.0168(2) 0.0194(2) 0.0203(2) -0.0006(2) 0.0052(2) -0.0024(2)
S2 0.0207(2) 0.0212(2) 0.0198(2) 0.0028(2) 0.0054(2) -0.0004(2)
S3 0.0276(3) 0.0314(3) 0.0238(2) -0.0088(2) 0.0053(2) -0.0050(2)
O1 0.0153(7) 0.0574(11) 0.0396(9) -0.0072(8) 0.0062(6) -0.0007(7)
O2 0.0375(8) 0.0346(9) 0.0378(9) 0.0151(7) 0.0054(7) 0.0125(7)
C1 0.0244(10) 0.0285(11) 0.0184(9) -0.0030(8) 0.0025(8) -0.0016(8)
C2 0.0182(9) 0.0320(11) 0.0212(9) 0.0001(9) 0.0040(7) -0.0001(8)
C3 0.0161(9) 0.0278(11) 0.0257(10) -0.0006(9) -0.0006(8) 0.0010(8)
C4 0.0201(9) 0.0359(12) 0.0214(10) 0.0039(9) -0.0012(8) 0.0016(9)
C5 0.0231(10) 0.0320(12) 0.0220(10) -0.0011(9) 0.0098(8) -0.0061(9)
C6 0.0185(9) 0.0346(12) 0.0264(11) -0.0081(9) 0.0069(8) -0.0018(8)
C7 0.0325(11) 0.0211(11) 0.0313(11) -0.0024(9) 0.0081(9) 0.0045(9)
C8 0.0320(11) 0.0178(10) 0.0323(12) -0.0026(9) 0.0092(9) -0.0036(8)
C9 0.0287(11) 0.0351(12) 0.0235(10) -0.0124(9) -0.0004(9) 0.0006(9)
C10 0.0405(13) 0.0221(11) 0.0408(13) -0.0110(10) 0.0163(10) -0.0084(10)
C11 0.0518(14) 0.0250(12) 0.0324(12) -0.0056(10) 0.0052(10) 0.0177(11)
C12 0.0214(10) 0.0402(13) 0.0438(13) -0.0256(11) 0.0061(9) 0.0068(10)
C13 0.0411(12) 0.0278(11) 0.0275(11) -0.0088(10) 0.0207(10) -0.0038(10)
F1 0.0458(9) 0.0569(10) 0.0617(10) 0.0000(8) 0.0019(7) 0.0165(7)
F2 0.0418(9) 0.0525(10) 0.0939(13) -0.0202(9) -0.0081(8) -0.0141(7)
F3 0.0400(8) 0.0329(8) 0.1124(14) 0.0182(9) 0.0024(9) -0.0008(7)
F4 0.1389(19) 0.0899(15) 0.0310(9) -0.0064(9) 0.0123(10) -0.0060(13)
B 0.0311(12) 0.0276(13) 0.0311(12) -0.0013(10) 0.0026(10) -0.0044(10)

loop_
_atom_site_label
_atom_site_type_symbol
_atom_site_thermal_displace_type
_atom_site_fract_x
_atom_site_fract_y
_atom_site_fract_z
_atom_site_occupancy
_atom_site_U_iso_or_equiv
Mo Mo Uani 0.21225(2) 0.82674(2) 0.17326(1) 1.000 0.0151(1)
S1 S Uani -0.02106(5) 0.65303(5) 0.13749(2) 1.000 0.0186(1)
S2 S Uani 0.18385(6) 0.90543(6) 0.07800(2) 1.000 0.0203(1)
S3 S Uani 0.24100(6) 0.51466(6) 0.02758(2) 1.000 0.0274(2)
O1 O Uani 0.59602(17) 0.8109(2) 0.16202(6) 1.000 0.0372(5)
O2 O Uani 0.3303(2) 0.51035(19) 0.22615(6) 1.000 0.0365(5)
C1 C Uani 0.4538(2) 0.8170(2) 0.16383(7) 1.000 0.0238(6)
C2 C Uani 0.2865(2) 0.6266(3) 0.20642(8) 1.000 0.0237(6)
C3 C Uani -0.1252(2) 0.7614(3) 0.08244(8) 1.000 0.0234(6)
C4 C Uani -0.0110(2) 0.8231(3) 0.04436(8) 1.000 0.0260(6)
C5 C Uani 0.3409(3) 0.8337(3) 0.03691(8) 1.000 0.0252(6)
C6 C Uani 0.3990(2) 0.6653(3) 0.04255(9) 1.000 0.0262(6)
C7 C Uani 0.2069(3) 0.4382(3) 0.09154(9) 1.000 0.0280(6)
C8 C Uani 0.0350(3) 0.4650(2) 0.10983(9) 1.000 0.0270(6)
C9 C Uani 0.2627(3) 0.9653(3) 0.24944(8) 1.000 0.0293(6)
C10 C Uani 0.2558(3) 1.0745(3) 0.20782(9) 1.000 0.0336(7)
C11 C Uani 0.0900(3) 1.0756(3) 0.18280(9) 1.000 0.0363(7)
C12 C Uani -0.0046(3) 0.9687(3) 0.20799(9) 1.000 0.0349(7)
C13 C Uani 0.1013(3) 0.8982(3) 0.24898(9) 1.000 0.0309(7)
F1 F Uani 0.78291(19) 0.14983(19) 0.09349(7) 1.000 0.0551(6)
F2 F Uani 0.50106(19) 0.15207(19) 0.08540(8) 1.000 0.0638(6)
F3 F Uani 0.64255(19) 0.37742(18) 0.09699(8) 1.000 0.0622(6)
F4 F Uani 0.6470(3) 0.2029(3) 0.16369(6) 1.000 0.0864(9)
B B Uani 0.6418(3) 0.2215(3) 0.11057(10) 1.000 0.0300(7)
H31 H Uiso -0.207(3) 0.695(3) 0.0642(10) 1.000 0.036(7)
H32 H Uiso -0.180(3) 0.845(3) 0.0978(9) 1.000 0.026(6)
H41 H Uiso -0.062(3) 0.907(3) 0.0244(9) 1.000 0.033(6)
H42 H Uiso 0.020(3) 0.740(3) 0.0208(9) 1.000 0.033(6)
H51 H Uiso 0.293(3) 0.856(3) 0.0008(10) 1.000 0.035(6)
H52 H Uiso 0.432(3) 0.903(3) 0.0450(9) 1.000 0.032(6)
H61 H Uiso 0.451(3) 0.645(3) 0.0767(9) 1.000 0.024(6)
H62 H Uiso 0.475(3) 0.651(3) 0.0186(10) 1.000 0.034(6)
H71 H Uiso 0.222(3) 0.327(3) 0.0892(10) 1.000 0.037(7)
H72 H Uiso 0.296(3) 0.475(3) 0.1173(9) 1.000 0.035(6)
H81 H Uiso 0.027(3) 0.397(3) 0.1373(10) 1.000 0.036(7)
H82 H Uiso -0.054(3) 0.439(3) 0.0836(10) 1.000 0.037(7)
H91 H Uiso 0.352(3) 0.942(3) 0.2707(9) 1.000 0.032(6)
H101 H Uiso 0.342(3) 1.135(3) 0.1993(10) 1.000 0.042(7)
H111 H Uiso 0.053(3) 1.131(3) 0.1551(10) 1.000 0.039(7)
H121 H Uiso -0.114(3) 0.946(3) 0.1994(10) 1.000 0.043(7)
H131 H Uiso 0.079(3) 0.824(3) 0.2710(10) 1.000 0.040(7)

loop_
_atom_type_symbol
_atom_type_description
_atom_type_scat_dispersion_real
_atom_type_scat_dispersion_imag
_atom_type_scat_source
S S 0.1246 0.1234 'International Tables Vol C Tables 4.2.6.8 and 6.1.1.4'
O O 0.0106 0.0060 'International Tables Vol C Tables 4.2.6.8 and 6.1.1.4'
Mo Mo -1.6832 0.6857 'International Tables Vol C Tables 4.2.6.8 and 6.1.1.4'
F F 0.0171 0.0103 'International Tables Vol C Tables 4.2.6.8 and 6.1.1.4'
B B 0.0013 0.0007 'International Tables Vol C Tables 4.2.6.8 and 6.1.1.4'
H H 0.0000 0.0000 'International Tables Vol C Tables 4.2.6.8 and 6.1.1.4'
C C 0.0033 0.0016 'International Tables Vol C Tables 4.2.6.8 and 6.1.1.4'

loop_
_geom_angle_atom_site_label_1
_geom_angle_atom_site_label_2
_geom_angle_atom_site_label_3
_geom_angle
_geom_angle_publ_flag
S1 Mo S2 79.41(2) yes
S1 Mo C1 129.65(5) yes
S1 Mo C2 79.70(6) yes
S1 Mo C9 133.08(6) yes
S1 Mo C10 140.05(6) yes
S1 Mo C11 105.72(6) yes
S1 Mo C12 83.69(6) yes
S1 Mo C13 97.18(6) yes
S2 Mo C1 83.19(5) yes
S2 Mo C2 129.82(6) yes
S2 Mo C9 132.77(6) yes
S2 Mo C10 96.91(6) yes
S2 Mo C11 82.18(6) yes
S2 Mo C12 103.43(6) yes
S2 Mo C13 137.93(6) yes
C1 Mo C2 76.21(7) yes
C1 Mo C9 92.27(8) yes
C1 Mo C10 88.58(8) yes
C1 Mo C11 118.18(8) yes
C1 Mo C12 146.54(8) yes
C1 Mo C13 125.87(8) yes
C2 Mo C9 93.72(9) yes
C2 Mo C10 127.21(9) yes
C2 Mo C11 147.63(8) yes
C2 Mo C12 118.85(8) yes
C2 Mo C13 89.67(9) yes
C9 Mo C10 35.87(8) yes
C9 Mo C11 58.82(8) yes
C9 Mo C12 58.92(8) yes
C9 Mo C13 35.99(9) yes
C10 Mo C11 35.17(8) yes
C10 Mo C12 58.23(9) yes
C10 Mo C13 59.31(9) yes
C11 Mo C12 34.12(8) yes
C11 Mo C13 58.14(8) yes
C12 Mo C13 35.16(8) yes
Mo S1 C3 104.30(7) yes
Mo S1 C8 117.40(8) yes
C3 S1 C8 105.06(11) yes
Mo S2 C4 109.58(7) yes
Mo S2 C5 118.06(7) yes
C4 S2 C5 101.85(10) yes
C6 S3 C7 103.56(11) yes
Mo C1 O1 175.33(16) yes
Mo C2 O2 179.45(18) yes
S1 C3 C4 114.89(12) yes
S2 C4 C3 112.14(14) yes
S2 C5 C6 119.15(16) yes
S3 C6 C5 116.89(14) yes
S3 C7 C8 116.98(17) yes
S1 C8 C7 121.30(16) yes
Mo C9 C10 73.12(13) yes
Mo C9 C13 72.76(13) yes
C10 C9 C13 107.4(2) no
Mo C10 C9 71.01(14) yes
Mo C10 C11 74.68(15) yes
C9 C10 C11 107.8(2) no
Mo C11 C10 70.14(14) yes
Mo C11 C12 73.11(15) yes
C10 C11 C12 108.6(2) no
Mo C12 C11 72.77(14) yes
Mo C12 C13 69.68(14) yes
C11 C12 C13 108.1(2) no
Mo C13 C9 71.24(13) yes
Mo C13 C12 75.16(14) yes
C9 C13 C12 108.1(2) no
S1 C3 H31 108.2(16) no
S1 C3 H32 105.0(14) no
C4 C3 H31 109.1(15) no
C4 C3 H32 110.3(15) no
H31 C3 H32 109(2) no
S2 C4 H41 105.0(15) no
S2 C4 H42 107.8(14) no
C3 C4 H41 110.9(15) no
C3 C4 H42 110.9(15) no
H41 C4 H42 110(2) no
S2 C5 H51 104.6(15) no
S2 C5 H52 103.1(14) no
C6 C5 H51 111.1(15) no
C6 C5 H52 110.6(15) no
H51 C5 H52 107(2) no
S3 C6 H61 107.1(15) no
S3 C6 H62 105.2(16) no
C5 C6 H61 111.3(16) no
C5 C6 H62 106.4(16) no
H61 C6 H62 110(2) no
S3 C7 H71 105.6(15) no
S3 C7 H72 109.0(14) no
C8 C7 H71 107.0(15) no
C8 C7 H72 111.6(14) no
H71 C7 H72 106(2) no
S1 C8 H81 102.7(16) no
S1 C8 H82 106.3(15) no
C7 C8 H81 106.2(15) no
C7 C8 H82 112.6(15) no
H81 C8 H82 106(2) no
Mo C9 H91 118.2(16) no
C10 C9 H91 125.6(16) no
C13 C9 H91 126.9(16) no
Mo C10 H101 121.2(16) no
C9 C10 H101 126.0(16) no
C11 C10 H101 126.2(16) no
Mo C11 H111 120.7(17) no
C10 C11 H111 126.2(16) no
C12 C11 H111 125.1(16) no
Mo C12 H121 122.1(16) no
C11 C12 H121 126.4(16) no
C13 C12 H121 125.5(16) no
Mo C13 H131 118.2(17) no
C9 C13 H131 122.4(16) no
C12 C13 H131 129.5(16) no
F1 B F2 108.5(2) yes
F1 B F3 108.64(19) yes
F1 B F4 108.7(2) yes
F2 B F3 109.0(2) yes
F2 B F4 110.7(2) yes
F3 B F4 111.3(2) yes

loop_
_geom_bond_atom_site_label_1
_geom_bond_atom_site_label_2
_geom_bond_distance
_geom_bond_publ_flag
Mo S1 2.4834(4) yes
Mo S2 2.5133(5) yes
Mo C1 1.9779(16) yes
Mo C2 1.971(2) yes
Mo C9 2.278(2) yes
Mo C10 2.305(3) yes
Mo C11 2.364(3) yes
Mo C12 2.368(2) yes
Mo C13 2.297(2) yes
S1 C3 1.812(2) yes
S1 C8 1.8299(19) yes
S2 C4 1.8399(19) yes
S2 C5 1.829(2) yes
S3 C6 1.817(2) yes
S3 C7 1.808(2) yes
F1 B 1.396(3) yes
F2 B 1.372(3) yes
F3 B 1.376(3) yes
F4 B 1.363(3) yes
O1 C1 1.147(2) yes
O2 C2 1.151(3) yes
C3 C4 1.501(3) no
C5 C6 1.514(4) no
C7 C8 1.519(3) no
C9 C10 1.411(3) no
C9 C13 1.414(3) no
C10 C11 1.412(3) no
C11 C12 1.388(3) no
C12 C13 1.411(3) no
C3 H31 0.95(2) no
C3 H32 0.95(2) no
C4 H41 0.95(2) no
C4 H42 0.98(2) no
C5 H52 0.95(3) no
C5 H51 0.98(3) no
C6 H62 0.92(2) no
C6 H61 0.94(2) no
C7 H71 0.96(3) no
C7 H72 0.97(2) no
C8 H81 0.92(3) no
C8 H82 0.95(2) no
C9 H91 0.87(2) no
C10 H101 0.91(3) no
C11 H111 0.88(3) no
C12 H121 0.90(2) no
C13 H131 0.88(3) no
